data_1553310
loop_
_publ_author_name
'Maurent, Kelly'
'Vanucci-Bacqu\'e, Corinne'
'Saffon-Merceron, Nathalie'
'Baltas, Michel'
'Bedos-Belval, Florence'

_publ_section_title
;
 Total Synthesis of Tedarene A.
;
_journal_issue 5
_journal_name_full 'Journal of natural products'
_journal_page_first 1623
_journal_page_last 1630
_journal_paper_doi 10.1021/acs.jnatprod.7b00199
_journal_volume 80
_journal_year 2017
_chemical_formula_sum 'C20 H20 O2'
_chemical_formula_weight 292.36
_space_group_crystal_system monoclinic
_space_group_IT_number 4
_space_group_name_Hall 'P 2yb'
_space_group_name_H-M_alt 'P 1 21 1'
_atom_sites_solution_hydrogens geom
_audit_creation_method SHELXL-2014/7
_cell_angle_alpha 90
_cell_angle_beta 101.8600(12)
_cell_angle_gamma 90
_cell_formula_units_Z 2
_cell_length_a 9.0364(3)
_cell_length_b 8.1877(3)
_cell_length_c 10.7482(3)
_cell_measurement_reflns_used 9986
_cell_measurement_temperature 193(2)
_cell_measurement_theta_max 30.51
_cell_measurement_theta_min 3.30
_cell_volume 778.25(4)
_computing_cell_refinement 'Bruker SAINT'
_computing_data_collection 'Bruker APEX2'
_computing_data_reduction 'Bruker SAINT'
_computing_molecular_graphics 'Bruker SHELXTL'
_computing_publication_material 'Bruker SHELXTL'
_computing_structure_refinement 'SHELXL-2014/7 (Sheldrick, 2014)'
_computing_structure_solution 'SHELXS-97 (Sheldrick 2008)'
_diffrn_ambient_temperature 193(2)
_diffrn_detector_area_resol_mean 10.4167
_diffrn_measured_fraction_theta_full 0.990
_diffrn_measured_fraction_theta_max 0.992
_diffrn_measurement_device_type 'Bruker D8-Venture CMOS detector'
_diffrn_measurement_method 'phi and omega scans'
_diffrn_radiation_type MoK\a
_diffrn_radiation_wavelength 0.71073
_diffrn_reflns_av_R_equivalents 0.0241
_diffrn_reflns_av_unetI/netI 0.0157
_diffrn_reflns_Laue_measured_fraction_full 0.990
_diffrn_reflns_Laue_measured_fraction_max 0.992
_diffrn_reflns_limit_h_max 11
_diffrn_reflns_limit_h_min -11
_diffrn_reflns_limit_k_max 10
_diffrn_reflns_limit_k_min -10
_diffrn_reflns_limit_l_max 13
_diffrn_reflns_limit_l_min -13
_diffrn_reflns_number 23076
_diffrn_reflns_point_group_measured_fraction_full 0.991
_diffrn_reflns_point_group_measured_fraction_max 0.991
_diffrn_reflns_theta_full 25.242
_diffrn_reflns_theta_max 27.468
_diffrn_reflns_theta_min 3.300
_diffrn_source 'fine-focus sealed tube'
_exptl_absorpt_coefficient_mu 0.079
_exptl_absorpt_correction_T_max 0.7461
_exptl_absorpt_correction_T_min 0.7197
_exptl_absorpt_correction_type multi-scan
_exptl_absorpt_process_details 'SADABS (Bruker-AXS)'
_exptl_crystal_colour colourless
_exptl_crystal_density_diffrn 1.248
_exptl_crystal_description block
_exptl_crystal_F_000 312
_exptl_crystal_size_max 0.400
_exptl_crystal_size_mid 0.240
_exptl_crystal_size_min 0.180
_refine_diff_density_max 0.180
_refine_diff_density_min -0.147
_refine_diff_density_rms 0.033
_refine_ls_abs_structure_details
; 
 Flack x determined using 1499 quotients [(I+)-(I-)]/[(I+)+(I-)] 
 (Parsons, Flack and Wagner, Acta Cryst. B69 (2013) 249-259). 
;
_refine_ls_abs_structure_Flack 0.0(3)
_refine_ls_extinction_method none
_refine_ls_goodness_of_fit_ref 1.080
_refine_ls_hydrogen_treatment constr
_refine_ls_matrix_type full
_refine_ls_number_parameters 200
_refine_ls_number_reflns 3536
_refine_ls_number_restraints 1
_refine_ls_restrained_S_all 1.080
_refine_ls_R_factor_all 0.0348
_refine_ls_R_factor_gt 0.0320
_refine_ls_shift/su_max 0.000
_refine_ls_shift/su_mean 0.000
_refine_ls_structure_factor_coef Fsqd
_refine_ls_weighting_details 'w=1/[\s^2^(Fo^2^)+(0.0416P)^2^+0.1251P] where P=(Fo^2^+2Fc^2^)/3'
_refine_ls_weighting_scheme calc
_refine_ls_wR_factor_gt 0.0789
_refine_ls_wR_factor_ref 0.0813
_reflns_Friedel_coverage 0.867
_reflns_Friedel_fraction_full 0.992
_reflns_Friedel_fraction_max 0.989
_reflns_number_gt 3346
_reflns_number_total 3536
_reflns_threshold_expression 'I > 2\s(I)'
_cod_data_source_file np7b00199_si_003.cif
_cod_data_source_block KM4107_a
_cod_original_sg_symbol_H-M 'P 21'
_cod_database_code 1553310
_shelx_shelxl_version_number 2014/7
_shelx_space_group_comment
; 
The symmetry employed for this shelxl refinement is uniquely defined 
by the following loop, which should always be used as a source of 
symmetry information in preference to the above space-group names. 
They are only intended as comments. 
;
_shelx_estimated_absorpt_t_min 0.969
_shelx_estimated_absorpt_t_max 0.986

loop_
_space_group_symop_operation_xyz
'x, y, z'
'-x, y+1/2, -z'

loop_
_atom_site_label
_atom_site_type_symbol
_atom_site_fract_x
_atom_site_fract_y
_atom_site_fract_z
_atom_site_U_iso_or_equiv
_atom_site_adp_type
_atom_site_occupancy
_atom_site_site_symmetry_order
_atom_site_calc_flag
_atom_site_refinement_flags_posn
_atom_site_refinement_flags_adp
O1 O 0.96206(14) 0.42957(18) 0.50566(12) 0.0323(3) Uani 1 1 d . .
O2 O 0.76436(13) 0.35604(16) 0.29511(12) 0.0292(3) Uani 1 1 d . .
C1 C 1.0617(2) 0.4573(3) 0.62522(19) 0.0458(6) Uani 1 1 d . .
H1A H 1.0065 0.4419 0.6939 0.069 Uiso 1 1 calc R U
H1B H 1.1008 0.5692 0.6280 0.069 Uiso 1 1 calc R U
H1C H 1.1460 0.3799 0.6358 0.069 Uiso 1 1 calc R U
C2 C 0.83727(19) 0.5273(2) 0.47776(16) 0.0255(3) Uani 1 1 d . .
C3 C 0.8059(2) 0.6565(2) 0.55145(17) 0.0308(4) Uani 1 1 d . .
H3 H 0.8755 0.6830 0.6277 0.037 Uiso 1 1 calc R U
C4 C 0.6742(2) 0.7482(2) 0.51583(18) 0.0304(4) Uani 1 1 d . .
H4 H 0.6549 0.8358 0.5683 0.036 Uiso 1 1 calc R U
C5 C 0.5712(2) 0.7131(2) 0.40495(17) 0.0273(4) Uani 1 1 d . .
C6 C 0.6029(2) 0.5829(2) 0.33009(17) 0.0269(4) Uani 1 1 d . .
H6 H 0.5338 0.5578 0.2533 0.032 Uiso 1 1 calc R U
C7 C 0.73243(19) 0.4903(2) 0.36544(16) 0.0241(3) Uani 1 1 d . .
C8 C 0.63698(18) 0.3059(2) 0.20538(16) 0.0235(3) Uani 1 1 d . .
C9 C 0.5274(2) 0.2137(2) 0.24548(16) 0.0265(4) Uani 1 1 d . .
H9 H 0.5470 0.1661 0.3278 0.032 Uiso 1 1 calc R U
C10 C 0.3882(2) 0.1917(2) 0.16383(17) 0.0277(4) Uani 1 1 d . .
H10 H 0.3122 0.1292 0.1912 0.033 Uiso 1 1 calc R U
C11 C 0.35835(19) 0.2599(2) 0.04245(17) 0.0270(4) Uani 1 1 d . .
C12 C 0.4753(2) 0.3397(2) 0.00147(17) 0.0309(4) Uani 1 1 d . .
H12 H 0.4593 0.3792 -0.0834 0.037 Uiso 1 1 calc R U
C13 C 0.6153(2) 0.3631(2) 0.08187(17) 0.0284(4) Uani 1 1 d . .
H13 H 0.6946 0.4173 0.0525 0.034 Uiso 1 1 calc R U
C14 C 0.2001(2) 0.2588(3) -0.03830(19) 0.0362(4) Uani 1 1 d . .
H14A H 0.1466 0.1592 -0.0194 0.043 Uiso 1 1 calc R U
H14B H 0.2060 0.2555 -0.1292 0.043 Uiso 1 1 calc R U
C15 C 0.1092(2) 0.4110(3) -0.0136(2) 0.0401(5) Uani 1 1 d . .
H15A H 0.1711 0.5097 -0.0181 0.048 Uiso 1 1 calc R U
H15B H 0.0173 0.4194 -0.0817 0.048 Uiso 1 1 calc R U
C16 C 0.0631(2) 0.4078(3) 0.1127(2) 0.0389(5) Uani 1 1 d . .
H16 H -0.0109 0.3286 0.1214 0.047 Uiso 1 1 calc R U
C17 C 0.1122(2) 0.5015(3) 0.21447(19) 0.0362(4) Uani 1 1 d . .
H17 H 0.0664 0.4843 0.2854 0.043 Uiso 1 1 calc R U
C18 C 0.2280(2) 0.6265(3) 0.22852(19) 0.0349(4) Uani 1 1 d . .
H18 H 0.2619 0.6609 0.1547 0.042 Uiso 1 1 calc R U
C19 C 0.2902(2) 0.6967(2) 0.34038(19) 0.0321(4) Uani 1 1 d . .
H19 H 0.2458 0.6743 0.4114 0.039 Uiso 1 1 calc R U
C20 C 0.4248(2) 0.8078(2) 0.36019(19) 0.0331(4) Uani 1 1 d . .
H20A H 0.4147 0.8917 0.4242 0.040 Uiso 1 1 calc R U
H20B H 0.4284 0.8644 0.2795 0.040 Uiso 1 1 calc R U

loop_
_atom_site_aniso_label
_atom_site_aniso_U_11
_atom_site_aniso_U_22
_atom_site_aniso_U_33
_atom_site_aniso_U_23
_atom_site_aniso_U_13
_atom_site_aniso_U_12
O1 0.0273(6) 0.0417(7) 0.0264(6) -0.0070(5) 0.0022(5) 0.0027(6)
O2 0.0243(6) 0.0301(6) 0.0317(6) -0.0128(5) 0.0026(5) 0.0043(5)
C1 0.0359(10) 0.0682(16) 0.0297(10) -0.0133(10) -0.0022(8) 0.0073(10)
C2 0.0255(8) 0.0279(8) 0.0245(8) -0.0027(7) 0.0086(6) -0.0045(7)
C3 0.0355(9) 0.0323(10) 0.0262(8) -0.0081(7) 0.0102(7) -0.0082(8)
C4 0.0388(9) 0.0242(8) 0.0326(9) -0.0092(7) 0.0174(7) -0.0059(7)
C5 0.0313(8) 0.0206(8) 0.0338(9) -0.0028(7) 0.0157(7) -0.0010(7)
C6 0.0287(8) 0.0241(8) 0.0285(8) -0.0056(6) 0.0076(6) 0.0009(6)
C7 0.0266(8) 0.0222(8) 0.0255(8) -0.0051(6) 0.0103(6) -0.0020(6)
C8 0.0237(8) 0.0215(8) 0.0251(8) -0.0061(6) 0.0047(6) 0.0030(6)
C9 0.0313(8) 0.0249(8) 0.0233(8) 0.0016(6) 0.0056(6) 0.0029(7)
C10 0.0274(8) 0.0241(8) 0.0318(9) 0.0016(7) 0.0069(7) -0.0010(7)
C11 0.0276(8) 0.0255(8) 0.0272(8) -0.0036(7) 0.0038(6) 0.0009(7)
C12 0.0358(10) 0.0351(10) 0.0223(8) 0.0015(7) 0.0070(7) 0.0009(8)
C13 0.0303(9) 0.0281(8) 0.0290(8) 0.0000(7) 0.0114(7) -0.0013(7)
C14 0.0296(9) 0.0421(11) 0.0333(10) -0.0069(8) -0.0021(7) 0.0016(8)
C15 0.0339(10) 0.0475(12) 0.0355(10) 0.0002(9) -0.0013(7) 0.0098(9)
C16 0.0286(9) 0.0443(11) 0.0420(11) 0.0046(9) 0.0029(8) 0.0072(8)
C17 0.0297(9) 0.0428(11) 0.0368(10) 0.0074(8) 0.0087(8) 0.0089(8)
C18 0.0330(9) 0.0353(10) 0.0377(10) 0.0081(8) 0.0107(8) 0.0111(8)
C19 0.0320(9) 0.0295(9) 0.0373(9) 0.0030(8) 0.0130(7) 0.0093(7)
C20 0.0415(10) 0.0215(8) 0.0402(10) -0.0026(7) 0.0178(8) 0.0053(7)

loop_
_atom_type_symbol
_atom_type_description
_atom_type_scat_dispersion_real
_atom_type_scat_dispersion_imag
_atom_type_scat_source
C C 0.0033 0.0016 'International Tables Vol C Tables 4.2.6.8 and 6.1.1.4'
H H 0.0000 0.0000 'International Tables Vol C Tables 4.2.6.8 and 6.1.1.4'
O O 0.0106 0.0060 'International Tables Vol C Tables 4.2.6.8 and 6.1.1.4'

loop_
_geom_angle_atom_site_label_1
_geom_angle_atom_site_label_2
_geom_angle_atom_site_label_3
_geom_angle
C2 O1 C1 116.37(15)
C7 O2 C8 111.76(12)
O1 C1 H1A 109.5
O1 C1 H1B 109.5
H1A C1 H1B 109.5
O1 C1 H1C 109.5
H1A C1 H1C 109.5
H1B C1 H1C 109.5
O1 C2 C3 125.37(16)
O1 C2 C7 116.30(15)
C3 C2 C7 118.33(16)
C2 C3 C4 121.21(17)
C2 C3 H3 119.4
C4 C3 H3 119.4
C5 C4 C3 120.71(16)
C5 C4 H4 119.6
C3 C4 H4 119.6
C4 C5 C6 118.18(17)
C4 C5 C20 123.60(16)
C6 C5 C20 118.22(16)
C7 C6 C5 121.47(17)
C7 C6 H6 119.3
C5 C6 H6 119.3
C6 C7 O2 122.74(15)
C6 C7 C2 120.10(15)
O2 C7 C2 117.15(14)
C9 C8 C13 121.00(15)
C9 C8 O2 118.99(15)
C13 C8 O2 119.67(15)
C8 C9 C10 119.18(16)
C8 C9 H9 120.4
C10 C9 H9 120.4
C9 C10 C11 120.98(16)
C9 C10 H10 119.5
C11 C10 H10 119.5
C12 C11 C10 118.17(16)
C12 C11 C14 120.79(17)
C10 C11 C14 120.86(16)
C11 C12 C13 121.47(16)
C11 C12 H12 119.3
C13 C12 H12 119.3
C8 C13 C12 118.73(16)
C8 C13 H13 120.6
C12 C13 H13 120.6
C11 C14 C15 111.74(16)
C11 C14 H14A 109.3
C15 C14 H14A 109.3
C11 C14 H14B 109.3
C15 C14 H14B 109.3
H14A C14 H14B 107.9
C16 C15 C14 113.43(18)
C16 C15 H15A 108.9
C14 C15 H15A 108.9
C16 C15 H15B 108.9
C14 C15 H15B 108.9
H15A C15 H15B 107.7
C17 C16 C15 128.6(2)
C17 C16 H16 115.7
C15 C16 H16 115.7
C16 C17 C18 127.1(2)
C16 C17 H17 116.5
C18 C17 H17 116.5
C19 C18 C17 123.67(19)
C19 C18 H18 118.2
C17 C18 H18 118.2
C18 C19 C20 124.30(18)
C18 C19 H19 117.9
C20 C19 H19 117.9
C19 C20 C5 111.28(15)
C19 C20 H20A 109.4
C5 C20 H20A 109.4
C19 C20 H20B 109.4
C5 C20 H20B 109.4
H20A C20 H20B 108.0

loop_
_geom_bond_atom_site_label_1
_geom_bond_atom_site_label_2
_geom_bond_distance
O1 C2 1.365(2)
O1 C1 1.427(2)
O2 C7 1.3974(19)
O2 C8 1.4027(19)
C1 H1A 0.9800
C1 H1B 0.9800
C1 H1C 0.9800
C2 C3 1.385(2)
C2 C7 1.406(2)
C3 C4 1.393(3)
C3 H3 0.9500
C4 C5 1.383(3)
C4 H4 0.9500
C5 C6 1.400(2)
C5 C20 1.524(3)
C6 C7 1.381(2)
C6 H6 0.9500
C8 C9 1.382(2)
C8 C13 1.383(2)
C9 C10 1.390(2)
C9 H9 0.9500
C10 C11 1.393(2)
C10 H10 0.9500
C11 C12 1.389(3)
C11 C14 1.513(2)
C12 C13 1.391(3)
C12 H12 0.9500
C13 H13 0.9500
C14 C15 1.545(3)
C14 H14A 0.9900
C14 H14B 0.9900
C15 C16 1.500(3)
C15 H15A 0.9900
C15 H15B 0.9900
C16 C17 1.335(3)
C16 H16 0.9500
C17 C18 1.449(3)
C17 H17 0.9500
C18 C19 1.347(3)
C18 H18 0.9500
C19 C20 1.499(3)
C19 H19 0.9500
C20 H20A 0.9900
C20 H20B 0.9900
